data_4314797
loop_
_publ_author_name
'Alexander M. Spokoyny'
'Mari S. Rosen'
'Pirmin A. Ulmann'
'Charlotte Stern'
'Chad A. Mirkin'

_publ_section_title
;
 Selective Formation of Heteroligated Pt(II) Complexes with Bidentate
 Phosphine-Thioether (P,S) and Phosphine-Selenoether (P,Se) Ligands via
 the Halide-Induced Ligand Rearrangement Reaction
;
_journal_name_full 'Inorganic Chemistry'
_journal_page_first 1577
_journal_page_last 1586
_journal_paper_doi 10.1021/ic901991w
_journal_volume 49
_journal_year 2010
_chemical_formula_sum 'C32 H35 Cl4 F3 P2 Pt S2'
_chemical_formula_weight 939.55
_chemical_name_systematic
; 
 ? 
;
_space_group_IT_number 2
_symmetry_cell_setting triclinic
_symmetry_space_group_name_Hall '-P 1'
_symmetry_space_group_name_H-M 'P -1'
_atom_sites_solution_hydrogens geom
_atom_sites_solution_primary direct
_atom_sites_solution_secondary difmap
_audit_creation_method SHELXL-97
_cell_angle_alpha 108.108(2)
_cell_angle_beta 90.6480(10)
_cell_angle_gamma 100.0850(10)
_cell_formula_units_Z 2
_cell_length_a 9.5260(3)
_cell_length_b 12.7111(3)
_cell_length_c 15.8835(4)
_cell_measurement_reflns_used 9921
_cell_measurement_temperature 100(2)
_cell_measurement_theta_max 29.562
_cell_measurement_theta_min 2.48
_cell_volume 1795.32(9)
_computing_cell_refinement 'SAINT V7.23A (Bruker, 2005)'
_computing_data_collection 'APEX2 V2.1-4 (Bruker, 2007)'
_computing_data_reduction 'Bruker SAINT'
_computing_molecular_graphics 'Bruker SHELXTL'
_computing_publication_material 'Bruker SHELXTL'
_computing_structure_refinement 'SHELXL-97 (Sheldrick, 1997)'
_computing_structure_solution 'SHELXS-97 (Sheldrick, 1990)'
_diffrn_ambient_temperature 100(2)
_diffrn_measured_fraction_theta_full 0.991
_diffrn_measured_fraction_theta_max 0.972
_diffrn_measurement_device_type 'CCD area detector'
_diffrn_measurement_method 'phi and omega scans'
_diffrn_radiation_monochromator graphite
_diffrn_radiation_source 'fine-focus sealed tube'
_diffrn_radiation_type MoK\a
_diffrn_radiation_wavelength 0.71073
_diffrn_reflns_av_R_equivalents 0.0884
_diffrn_reflns_av_sigmaI/netI 0.0803
_diffrn_reflns_limit_h_max 13
_diffrn_reflns_limit_h_min -12
_diffrn_reflns_limit_k_max 18
_diffrn_reflns_limit_k_min -17
_diffrn_reflns_limit_l_max 22
_diffrn_reflns_limit_l_min -22
_diffrn_reflns_number 37308
_diffrn_reflns_theta_full 27.50
_diffrn_reflns_theta_max 30.68
_diffrn_reflns_theta_min 1.72
_exptl_absorpt_coefficient_mu 4.449
_exptl_absorpt_correction_T_max 0.8969
_exptl_absorpt_correction_T_min 0.1907
_exptl_absorpt_correction_type numerical
_exptl_absorpt_process_details face-indexed
_exptl_crystal_colour colourless
_exptl_crystal_density_diffrn 1.738
_exptl_crystal_density_method 'not measured'
_exptl_crystal_description needle
_exptl_crystal_F_000 924
_exptl_crystal_size_max 0.56
_exptl_crystal_size_mid 0.08
_exptl_crystal_size_min 0.03
_refine_diff_density_max 4.087
_refine_diff_density_min -2.785
_refine_diff_density_rms 0.223
_refine_ls_extinction_method none
_refine_ls_goodness_of_fit_ref 1.115
_refine_ls_hydrogen_treatment constr
_refine_ls_matrix_type full
_refine_ls_number_parameters 399
_refine_ls_number_reflns 10835
_refine_ls_number_restraints 6
_refine_ls_restrained_S_all 1.116
_refine_ls_R_factor_all 0.0633
_refine_ls_R_factor_gt 0.0502
_refine_ls_shift/su_max 0.001
_refine_ls_shift/su_mean 0.000
_refine_ls_structure_factor_coef Fsqd
_refine_ls_weighting_details 'calc w=1/[\s^2^(Fo^2^)+(0.0290P)^2^+15.8869P] where P=(Fo^2^+2Fc^2^)/3'
_refine_ls_weighting_scheme calc
_refine_ls_wR_factor_gt 0.1251
_refine_ls_wR_factor_ref 0.1293
_reflns_number_gt 8956
_reflns_number_total 10835
_reflns_threshold_expression >2sigma(I)
_cod_data_source_file ic901991w_si_001_5.cif
_cod_data_source_block compund_9
_cod_depositor_comments
;
The following automatic conversions were performed:

'_symmetry_cell_setting' value 'Triclinic' changed to 'triclinic'
according to the built-in table from CIF Core dictionary named
'cif_core.dic' version 2.4.1 from 2010-06-29.

Automatic conversion script
Id: cif_fix_values 1646 2011-03-28 12:23:43Z adriana 
;
_cod_original_cell_volume 1795.32(8)
_cod_database_code 4314797

loop_
_symmetry_equiv_pos_as_xyz
'x, y, z'
'-x, -y, -z'

loop_
_atom_site_label
_atom_site_type_symbol
_atom_site_fract_x
_atom_site_fract_y
_atom_site_fract_z
_atom_site_U_iso_or_equiv
_atom_site_adp_type
_atom_site_occupancy
_atom_site_symmetry_multiplicity
_atom_site_calc_flag
_atom_site_refinement_flags
_atom_site_disorder_assembly
_atom_site_disorder_group
Pt1 Pt 0.75617(3) 0.78842(2) 0.650671(16) 0.01411(7) Uani 1 1 d . . .
Cl1 Cl 0.04843(19) 0.83653(14) 0.31960(11) 0.0253(3) Uani 1 1 d . . .
Cl2 Cl 0.1434(3) 0.4907(2) 0.68728(17) 0.0529(6) Uani 1 1 d . . .
Cl3 Cl 0.2896(3) 0.4603(2) 0.8365(2) 0.0608(8) Uani 1 1 d . . .
Cl4 Cl 0.96441(17) 0.73845(14) 0.69430(11) 0.0235(3) Uani 1 1 d . . .
S1 S 0.85938(17) 0.76642(13) 0.51474(10) 0.0177(3) Uani 1 1 d . . .
S2 S 1.0153(2) 1.10906(15) 0.92875(12) 0.0265(4) Uani 1 1 d . . .
P1 P 0.57789(17) 0.84490(14) 0.59322(11) 0.0161(3) Uani 1 1 d . . .
P2 P 0.68832(17) 0.80799(13) 0.79088(11) 0.0163(3) Uani 1 1 d . . .
F1 F 0.9392(7) 1.3373(5) 1.0489(4) 0.0552(15) Uani 1 1 d . . .
F2 F 0.7779(6) 1.2505(5) 0.9419(5) 0.0633(17) Uani 1 1 d . . .
F3 F 0.9198(8) 1.4020(5) 0.9409(5) 0.0686(19) Uani 1 1 d . . .
C1 C 1.0063(7) 0.8844(6) 0.5445(5) 0.0228(13) Uani 1 1 d . . .
H1A H 1.0494 0.8926 0.4906 0.034 Uiso 1 1 calc R . .
H1B H 1.0781 0.8716 0.5830 0.034 Uiso 1 1 calc R . .
H1C H 0.9714 0.9532 0.5760 0.034 Uiso 1 1 calc R . .
C2 C 0.7390(7) 0.8094(6) 0.4482(4) 0.0205(12) Uani 1 1 d . . .
H2A H 0.7941 0.8414 0.4064 0.025 Uiso 1 1 calc R . .
H2B H 0.6686 0.7428 0.4128 0.025 Uiso 1 1 calc R . .
C3 C 0.6604(7) 0.8972(6) 0.5066(4) 0.0208(13) Uani 1 1 d . . .
H3A H 0.5859 0.9118 0.4701 0.025 Uiso 1 1 calc R . .
H3B H 0.7285 0.9688 0.5343 0.025 Uiso 1 1 calc R . .
C4 C 0.4309(7) 0.7323(5) 0.5372(4) 0.0169(11) Uani 1 1 d . . .
C5 C 0.4151(7) 0.6288(6) 0.5509(5) 0.0224(13) Uani 1 1 d . . .
H5 H 0.4836 0.6155 0.5886 0.027 Uiso 1 1 calc R . .
C6 C 0.2994(8) 0.5441(6) 0.5099(5) 0.0290(15) Uani 1 1 d . . .
H6 H 0.2893 0.4729 0.5192 0.035 Uiso 1 1 calc R . .
C7 C 0.1996(8) 0.5632(6) 0.4558(5) 0.0291(16) Uani 1 1 d . . .
H7 H 0.1197 0.5054 0.4290 0.035 Uiso 1 1 calc R . .
C8 C 0.2140(7) 0.6653(6) 0.4401(5) 0.0262(14) Uani 1 1 d . . .
H8 H 0.1452 0.6773 0.4020 0.031 Uiso 1 1 calc R . .
C9 C 0.3296(7) 0.7504(5) 0.4802(4) 0.0200(12) Uani 1 1 d . . .
H9 H 0.3404 0.8207 0.4693 0.024 Uiso 1 1 calc R . .
C10 C 0.5033(6) 0.9647(4) 0.6565(4) 0.0101(10) Uani 1 1 d U . .
C11 C 0.5836(8) 1.0681(5) 0.6914(5) 0.0251(14) Uani 1 1 d . . .
H11 H 0.6832 1.0790 0.6836 0.030 Uiso 1 1 calc R . .
C12 C 0.5243(9) 1.1594(6) 0.7384(5) 0.0304(16) Uani 1 1 d . . .
H12 H 0.5834 1.2317 0.7624 0.037 Uiso 1 1 calc R . .
C13 C 0.3788(9) 1.1455(7) 0.7505(5) 0.0329(17) Uani 1 1 d . . .
H13 H 0.3376 1.2088 0.7803 0.040 Uiso 1 1 calc R . .
C14 C 0.2943(9) 1.0397(7) 0.7193(5) 0.0295(16) Uani 1 1 d . . .
H14 H 0.1951 1.0301 0.7284 0.035 Uiso 1 1 calc R . .
C15 C 0.3534(7) 0.9467(5) 0.6745(4) 0.0197(12) Uani 1 1 d . . .
H15 H 0.2968 0.8730 0.6560 0.024 Uiso 1 1 calc R . .
C16 C 0.8245(7) 0.9125(5) 0.8705(4) 0.0178(12) Uani 1 1 d . . .
H17A H 0.7832 0.9373 0.9288 0.021 Uiso 1 1 calc R . .
H17B H 0.9054 0.8761 0.8782 0.021 Uiso 1 1 calc R . .
C17 C 0.8817(7) 1.0167(6) 0.8426(4) 0.0224(13) Uani 1 1 d . . .
H18A H 0.8030 1.0559 0.8364 0.027 Uiso 1 1 calc R . .
H18B H 0.9251 0.9941 0.7849 0.027 Uiso 1 1 calc R . .
C18 C 1.0196(8) 1.2415(6) 0.9094(5) 0.0300(16) Uani 1 1 d . . .
H19A H 1.1170 1.2875 0.9260 0.036 Uiso 1 1 calc R . .
H19B H 0.9984 1.2275 0.8452 0.036 Uiso 1 1 calc R . .
C19 C 0.9142(10) 1.3063(7) 0.9612(6) 0.040(2) Uani 1 1 d . . .
C20 C 0.6791(7) 0.6821(6) 0.8239(5) 0.0208(13) Uani 1 1 d . . .
C21 C 0.7017(9) 0.5810(6) 0.7663(6) 0.0341(17) Uani 1 1 d . . .
H22 H 0.7238 0.5754 0.7071 0.041 Uiso 1 1 calc R . .
C22 C 0.6922(11) 0.4874(8) 0.7948(7) 0.049(3) Uani 1 1 d . . .
H23 H 0.7062 0.4177 0.7546 0.059 Uiso 1 1 calc R . .
C23 C 0.6626(9) 0.4948(8) 0.8809(7) 0.042(2) Uani 1 1 d . . .
H24 H 0.6575 0.4306 0.9001 0.050 Uiso 1 1 calc R . .
C24 C 0.6405(9) 0.5943(7) 0.9385(6) 0.0350(18) Uani 1 1 d . . .
H25 H 0.6202 0.5994 0.9979 0.042 Uiso 1 1 calc R . .
C25 C 0.6478(8) 0.6891(6) 0.9103(5) 0.0286(15) Uani 1 1 d . . .
H26 H 0.6313 0.7581 0.9503 0.034 Uiso 1 1 calc R . .
C26 C 0.5195(7) 0.8484(5) 0.8239(4) 0.0171(12) Uani 1 1 d . . .
C27 C 0.5075(7) 0.9569(6) 0.8740(4) 0.0229(13) Uani 1 1 d . . .
H28 H 0.5899 1.0151 0.8895 0.027 Uiso 1 1 calc R . .
C28 C 0.3757(8) 0.9805(7) 0.9014(5) 0.0280(15) Uani 1 1 d . . .
H29 H 0.3680 1.0550 0.9356 0.034 Uiso 1 1 calc R . .
C29 C 0.2546(8) 0.8960(7) 0.8793(5) 0.0302(16) Uani 1 1 d . . .
H30 H 0.1650 0.9126 0.8995 0.036 Uiso 1 1 calc R . .
C30 C 0.2640(8) 0.7882(7) 0.8281(5) 0.0286(15) Uani 1 1 d . . .
H31 H 0.1808 0.7308 0.8119 0.034 Uiso 1 1 calc R . .
C31 C 0.3953(7) 0.7641(6) 0.8003(5) 0.0222(13) Uani 1 1 d . . .
H32 H 0.4018 0.6898 0.7650 0.027 Uiso 1 1 calc R . .
C32 C 0.1233(9) 0.4446(7) 0.7802(6) 0.0354(18) Uani 1 1 d . . .
H33A H 0.0760 0.3643 0.7611 0.042 Uiso 1 1 calc R . .
H33B H 0.0613 0.4885 0.8211 0.042 Uiso 1 1 calc R . .

loop_
_atom_site_aniso_label
_atom_site_aniso_U_11
_atom_site_aniso_U_22
_atom_site_aniso_U_33
_atom_site_aniso_U_23
_atom_site_aniso_U_13
_atom_site_aniso_U_12
Pt1 0.01523(11) 0.01463(11) 0.01347(11) 0.00610(8) 0.00053(7) 0.00245(7)
Cl1 0.0289(8) 0.0250(8) 0.0202(8) 0.0070(6) 0.0042(6) 0.0000(6)
Cl2 0.0695(16) 0.0372(11) 0.0471(13) 0.0187(10) -0.0240(11) -0.0102(11)
Cl3 0.0613(16) 0.0519(14) 0.0729(18) 0.0358(14) -0.0280(13) -0.0071(12)
Cl4 0.0210(8) 0.0304(8) 0.0238(8) 0.0128(7) 0.0008(6) 0.0096(6)
S1 0.0175(7) 0.0183(7) 0.0172(7) 0.0058(6) 0.0016(5) 0.0028(5)
S2 0.0269(9) 0.0231(8) 0.0265(9) 0.0068(7) -0.0072(7) -0.0005(7)
P1 0.0169(7) 0.0172(7) 0.0147(7) 0.0068(6) 0.0001(5) 0.0014(6)
P2 0.0180(8) 0.0165(7) 0.0155(7) 0.0072(6) -0.0001(5) 0.0020(6)
F1 0.082(4) 0.040(3) 0.030(3) -0.003(2) 0.018(3) 0.002(3)
F2 0.044(3) 0.047(3) 0.093(5) 0.010(3) 0.002(3) 0.015(3)
F3 0.072(4) 0.037(3) 0.102(5) 0.028(3) -0.002(4) 0.015(3)
C1 0.018(3) 0.022(3) 0.026(4) 0.008(3) 0.000(2) -0.003(2)
C2 0.016(3) 0.028(3) 0.021(3) 0.012(3) 0.003(2) 0.006(2)
C3 0.018(3) 0.025(3) 0.023(3) 0.013(3) 0.002(2) 0.004(2)
C4 0.017(3) 0.016(3) 0.016(3) 0.002(2) 0.002(2) 0.002(2)
C5 0.024(3) 0.020(3) 0.023(3) 0.008(3) 0.001(2) 0.003(2)
C6 0.029(4) 0.020(3) 0.037(4) 0.010(3) -0.001(3) 0.000(3)
C7 0.021(3) 0.026(4) 0.029(4) -0.004(3) -0.001(3) 0.001(3)
C8 0.019(3) 0.033(4) 0.024(3) 0.005(3) -0.002(2) 0.006(3)
C9 0.025(3) 0.017(3) 0.016(3) 0.004(2) -0.001(2) 0.003(2)
C10 0.0108(13) 0.0102(12) 0.0097(13) 0.0020(9) -0.0018(9) 0.0053(9)
C11 0.025(3) 0.010(3) 0.034(4) 0.002(3) 0.001(3) -0.004(2)
C12 0.044(5) 0.017(3) 0.027(4) 0.003(3) 0.001(3) 0.005(3)
C13 0.047(5) 0.032(4) 0.024(4) 0.009(3) 0.003(3) 0.017(3)
C14 0.033(4) 0.038(4) 0.020(3) 0.005(3) -0.003(3) 0.020(3)
C15 0.022(3) 0.019(3) 0.019(3) 0.006(2) 0.000(2) 0.004(2)
C16 0.017(3) 0.018(3) 0.016(3) 0.006(2) -0.001(2) -0.003(2)
C17 0.023(3) 0.023(3) 0.018(3) 0.006(3) -0.003(2) -0.003(3)
C18 0.033(4) 0.026(4) 0.028(4) 0.011(3) -0.003(3) -0.005(3)
C19 0.042(5) 0.022(4) 0.047(5) 0.002(4) -0.003(4) 0.004(3)
C20 0.019(3) 0.021(3) 0.024(3) 0.011(3) -0.002(2) 0.002(2)
C21 0.043(5) 0.025(4) 0.038(4) 0.015(3) 0.013(3) 0.007(3)
C22 0.065(7) 0.028(4) 0.066(7) 0.025(4) 0.032(5) 0.017(4)
C23 0.035(5) 0.039(5) 0.067(6) 0.038(5) 0.012(4) 0.007(4)
C24 0.040(5) 0.036(4) 0.032(4) 0.022(4) -0.008(3) -0.006(3)
C25 0.038(4) 0.027(4) 0.021(3) 0.011(3) -0.002(3) -0.001(3)
C26 0.017(3) 0.023(3) 0.013(3) 0.010(2) 0.001(2) 0.003(2)
C27 0.020(3) 0.030(4) 0.020(3) 0.009(3) 0.003(2) 0.004(3)
C28 0.030(4) 0.031(4) 0.023(4) 0.004(3) 0.006(3) 0.013(3)
C29 0.026(4) 0.039(4) 0.029(4) 0.014(3) 0.004(3) 0.009(3)
C30 0.018(3) 0.037(4) 0.034(4) 0.019(3) 0.001(3) 0.002(3)
C31 0.020(3) 0.026(3) 0.022(3) 0.010(3) -0.001(2) 0.002(3)
C32 0.032(4) 0.030(4) 0.039(5) 0.011(3) 0.000(3) -0.006(3)

loop_
_atom_type_symbol
_atom_type_description
_atom_type_scat_dispersion_real
_atom_type_scat_dispersion_imag
_atom_type_scat_source
C C 0.0033 0.0016 'International Tables Vol C Tables 4.2.6.8 and 6.1.1.4'
H H 0.0000 0.0000 'International Tables Vol C Tables 4.2.6.8 and 6.1.1.4'
F F 0.0171 0.0103 'International Tables Vol C Tables 4.2.6.8 and 6.1.1.4'
P P 0.1023 0.0942 'International Tables Vol C Tables 4.2.6.8 and 6.1.1.4'
S S 0.1246 0.1234 'International Tables Vol C Tables 4.2.6.8 and 6.1.1.4'
Cl Cl 0.1484 0.1585 'International Tables Vol C Tables 4.2.6.8 and 6.1.1.4'
Pt Pt -1.7033 8.3905 'International Tables Vol C Tables 4.2.6.8 and 6.1.1.4'

loop_
_geom_angle_atom_site_label_1
_geom_angle_atom_site_label_2
_geom_angle_atom_site_label_3
_geom_angle
_geom_angle_site_symmetry_1
_geom_angle_site_symmetry_3
_geom_angle_publ_flag
P1 Pt1 P2 101.19(6) . . ?
P1 Pt1 S1 87.12(6) . . ?
P2 Pt1 S1 171.41(6) . . ?
P1 Pt1 Cl4 170.97(6) . . ?
P2 Pt1 Cl4 86.93(6) . . ?
S1 Pt1 Cl4 84.63(6) . . ?
C1 S1 C2 102.1(3) . . ?
C1 S1 Pt1 101.3(2) . . ?
C2 S1 Pt1 105.2(2) . . ?
C18 S2 C17 101.0(3) . . ?
C10 P1 C4 107.9(3) . . ?
C10 P1 C3 101.0(3) . . ?
C4 P1 C3 105.9(3) . . ?
C10 P1 Pt1 121.85(18) . . ?
C4 P1 Pt1 114.3(2) . . ?
C3 P1 Pt1 103.7(2) . . ?
C26 P2 C20 101.6(3) . . ?
C26 P2 C16 105.5(3) . . ?
C20 P2 C16 103.6(3) . . ?
C26 P2 Pt1 120.9(2) . . ?
C20 P2 Pt1 114.5(2) . . ?
C16 P2 Pt1 109.1(2) . . ?
S1 C1 H1A 109.5 . . ?
S1 C1 H1B 109.5 . . ?
H1A C1 H1B 109.5 . . ?
S1 C1 H1C 109.5 . . ?
H1A C1 H1C 109.5 . . ?
H1B C1 H1C 109.5 . . ?
C3 C2 S1 111.0(5) . . ?
C3 C2 H2A 109.4 . . ?
S1 C2 H2A 109.4 . . ?
C3 C2 H2B 109.4 . . ?
S1 C2 H2B 109.4 . . ?
H2A C2 H2B 108.0 . . ?
C2 C3 P1 109.3(4) . . ?
C2 C3 H3A 109.8 . . ?
P1 C3 H3A 109.8 . . ?
C2 C3 H3B 109.8 . . ?
P1 C3 H3B 109.8 . . ?
H3A C3 H3B 108.3 . . ?
C5 C4 C9 119.4(6) . . ?
C5 C4 P1 120.6(5) . . ?
C9 C4 P1 120.0(5) . . ?
C4 C5 C6 120.2(6) . . ?
C4 C5 H5 119.9 . . ?
C6 C5 H5 119.9 . . ?
C7 C6 C5 120.1(7) . . ?
C7 C6 H6 120.0 . . ?
C5 C6 H6 120.0 . . ?
C6 C7 C8 120.8(7) . . ?
C6 C7 H7 119.6 . . ?
C8 C7 H7 119.6 . . ?
C7 C8 C9 119.7(6) . . ?
C7 C8 H8 120.1 . . ?
C9 C8 H8 120.1 . . ?
C8 C9 C4 119.8(6) . . ?
C8 C9 H9 120.1 . . ?
C4 C9 H9 120.1 . . ?
C11 C10 C15 119.0(6) . . ?
C11 C10 P1 122.3(5) . . ?
C15 C10 P1 118.6(4) . . ?
C10 C11 C12 121.5(7) . . ?
C10 C11 H11 119.2 . . ?
C12 C11 H11 119.2 . . ?
C11 C12 C13 120.2(7) . . ?
C11 C12 H12 119.9 . . ?
C13 C12 H12 119.9 . . ?
C14 C13 C12 119.9(7) . . ?
C14 C13 H13 120.1 . . ?
C12 C13 H13 120.1 . . ?
C13 C14 C15 120.5(7) . . ?
C13 C14 H14 119.8 . . ?
C15 C14 H14 119.8 . . ?
C14 C15 C10 118.6(6) . . ?
C14 C15 H15 120.7 . . ?
C10 C15 H15 120.7 . . ?
C17 C16 P2 113.8(4) . . ?
C17 C16 H17A 108.8 . . ?
P2 C16 H17A 108.8 . . ?
C17 C16 H17B 108.8 . . ?
P2 C16 H17B 108.8 . . ?
H17A C16 H17B 107.7 . . ?
C16 C17 S2 107.3(4) . . ?
C16 C17 H18A 110.3 . . ?
S2 C17 H18A 110.3 . . ?
C16 C17 H18B 110.3 . . ?
S2 C17 H18B 110.3 . . ?
H18A C17 H18B 108.5 . . ?
C19 C18 S2 112.4(6) . . ?
C19 C18 H19A 109.1 . . ?
S2 C18 H19A 109.1 . . ?
C19 C18 H19B 109.1 . . ?
S2 C18 H19B 109.1 . . ?
H19A C18 H19B 107.9 . . ?
F1 C19 F3 106.2(7) . . ?
F1 C19 F2 107.1(8) . . ?
F3 C19 F2 106.4(8) . . ?
F1 C19 C18 114.3(7) . . ?
F3 C19 C18 109.0(8) . . ?
F2 C19 C18 113.3(7) . . ?
C21 C20 C25 119.3(7) . . ?
C21 C20 P2 122.5(6) . . ?
C25 C20 P2 118.2(5) . . ?
C20 C21 C22 120.1(8) . . ?
C20 C21 H22 120.0 . . ?
C22 C21 H22 120.0 . . ?
C23 C22 C21 120.5(9) . . ?
C23 C22 H23 119.7 . . ?
C21 C22 H23 119.7 . . ?
C24 C23 C22 120.0(7) . . ?
C24 C23 H24 120.0 . . ?
C22 C23 H24 120.0 . . ?
C23 C24 C25 120.1(8) . . ?
C23 C24 H25 119.9 . . ?
C25 C24 H25 119.9 . . ?
C20 C25 C24 120.0(7) . . ?
C20 C25 H26 120.0 . . ?
C24 C25 H26 120.0 . . ?
C27 C26 C31 118.8(6) . . ?
C27 C26 P2 123.2(5) . . ?
C31 C26 P2 118.0(5) . . ?
C28 C27 C26 120.1(7) . . ?
C28 C27 H28 119.9 . . ?
C26 C27 H28 119.9 . . ?
C27 C28 C29 120.5(7) . . ?
C27 C28 H29 119.8 . . ?
C29 C28 H29 119.8 . . ?
C30 C29 C28 120.2(7) . . ?
C30 C29 H30 119.9 . . ?
C28 C29 H30 119.9 . . ?
C29 C30 C31 119.6(7) . . ?
C29 C30 H31 120.2 . . ?
C31 C30 H31 120.2 . . ?
C30 C31 C26 120.8(7) . . ?
C30 C31 H32 119.6 . . ?
C26 C31 H32 119.6 . . ?
Cl2 C32 Cl3 111.3(5) . . ?
Cl2 C32 H33A 109.4 . . ?
Cl3 C32 H33A 109.4 . . ?
Cl2 C32 H33B 109.4 . . ?
Cl3 C32 H33B 109.4 . . ?
H33A C32 H33B 108.0 . . ?

loop_
_geom_bond_atom_site_label_1
_geom_bond_atom_site_label_2
_geom_bond_distance
_geom_bond_site_symmetry_2
_geom_bond_publ_flag
Pt1 P1 2.2430(16) . ?
Pt1 P2 2.2767(16) . ?
Pt1 S1 2.3400(16) . ?
Pt1 Cl4 2.3458(15) . ?
Cl2 C32 1.751(9) . ?
Cl3 C32 1.759(9) . ?
S1 C1 1.800(7) . ?
S1 C2 1.812(6) . ?
S2 C18 1.797(8) . ?
S2 C17 1.819(7) . ?
P1 C10 1.811(5) . ?
P1 C4 1.811(6) . ?
P1 C3 1.833(7) . ?
P2 C26 1.807(6) . ?
P2 C20 1.821(7) . ?
P2 C16 1.833(6) . ?
F1 C19 1.332(11) . ?
F2 C19 1.348(11) . ?
F3 C19 1.344(10) . ?
C1 H1A 0.9800 . ?
C1 H1B 0.9800 . ?
C1 H1C 0.9800 . ?
C2 C3 1.527(9) . ?
C2 H2A 0.9900 . ?
C2 H2B 0.9900 . ?
C3 H3A 0.9900 . ?
C3 H3B 0.9900 . ?
C4 C5 1.382(9) . ?
C4 C9 1.412(9) . ?
C5 C6 1.390(10) . ?
C5 H5 0.9500 . ?
C6 C7 1.376(11) . ?
C6 H6 0.9500 . ?
C7 C8 1.381(11) . ?
C7 H7 0.9500 . ?
C8 C9 1.388(10) . ?
C8 H8 0.9500 . ?
C9 H9 0.9500 . ?
C10 C11 1.344(8) . ?
C10 C15 1.452(9) . ?
C11 C12 1.387(10) . ?
C11 H11 0.9500 . ?
C12 C13 1.390(12) . ?
C12 H12 0.9500 . ?
C13 C14 1.379(12) . ?
C13 H13 0.9500 . ?
C14 C15 1.393(9) . ?
C14 H14 0.9500 . ?
C15 H15 0.9500 . ?
C16 C17 1.539(9) . ?
C16 H17A 0.9900 . ?
C16 H17B 0.9900 . ?
C17 H18A 0.9900 . ?
C17 H18B 0.9900 . ?
C18 C19 1.500(12) . ?
C18 H19A 0.9900 . ?
C18 H19B 0.9900 . ?
C20 C21 1.381(10) . ?
C20 C25 1.386(10) . ?
C21 C22 1.388(11) . ?
C21 H22 0.9500 . ?
C22 C23 1.376(14) . ?
C22 H23 0.9500 . ?
C23 C24 1.364(13) . ?
C23 H24 0.9500 . ?
C24 C25 1.401(10) . ?
C24 H25 0.9500 . ?
C25 H26 0.9500 . ?
C26 C27 1.386(10) . ?
C26 C31 1.409(9) . ?
C27 C28 1.386(10) . ?
C27 H28 0.9500 . ?
C28 C29 1.389(11) . ?
C28 H29 0.9500 . ?
C29 C30 1.378(11) . ?
C29 H30 0.9500 . ?
C30 C31 1.384(10) . ?
C30 H31 0.9500 . ?
C31 H32 0.9500 . ?
C32 H33A 0.9900 . ?
C32 H33B 0.9900 . ?

loop_
_geom_torsion_atom_site_label_1
_geom_torsion_atom_site_label_2
_geom_torsion_atom_site_label_3
_geom_torsion_atom_site_label_4
_geom_torsion
_geom_torsion_site_symmetry_1
_geom_torsion_site_symmetry_2
_geom_torsion_site_symmetry_3
_geom_torsion_site_symmetry_4
_geom_torsion_publ_flag
P1 Pt1 S1 C1 107.0(2) . . . . ?
P2 Pt1 S1 C1 -58.4(5) . . . . ?
Cl4 Pt1 S1 C1 -69.3(2) . . . . ?
P1 Pt1 S1 C2 1.1(2) . . . . ?
P2 Pt1 S1 C2 -164.3(4) . . . . ?
Cl4 Pt1 S1 C2 -175.3(2) . . . . ?
P2 Pt1 P1 C10 40.9(2) . . . . ?
S1 Pt1 P1 C10 -136.9(2) . . . . ?
Cl4 Pt1 P1 C10 -112.9(4) . . . . ?
P2 Pt1 P1 C4 -91.8(2) . . . . ?
S1 Pt1 P1 C4 90.4(2) . . . . ?
Cl4 Pt1 P1 C4 114.4(4) . . . . ?
P2 Pt1 P1 C3 153.4(2) . . . . ?
S1 Pt1 P1 C3 -24.4(2) . . . . ?
Cl4 Pt1 P1 C3 -0.4(5) . . . . ?
P1 Pt1 P2 C26 4.6(3) . . . . ?
S1 Pt1 P2 C26 169.7(4) . . . . ?
Cl4 Pt1 P2 C26 -179.4(3) . . . . ?
P1 Pt1 P2 C20 126.6(2) . . . . ?
S1 Pt1 P2 C20 -68.3(5) . . . . ?
Cl4 Pt1 P2 C20 -57.3(2) . . . . ?
P1 Pt1 P2 C16 -117.8(2) . . . . ?
S1 Pt1 P2 C16 47.3(5) . . . . ?
Cl4 Pt1 P2 C16 58.2(2) . . . . ?
C1 S1 C2 C3 -76.5(5) . . . . ?
Pt1 S1 C2 C3 28.9(5) . . . . ?
S1 C2 C3 P1 -51.7(6) . . . . ?
C10 P1 C3 C2 176.5(4) . . . . ?
C4 P1 C3 C2 -71.1(5) . . . . ?
Pt1 P1 C3 C2 49.5(5) . . . . ?
C10 P1 C4 C5 -122.4(5) . . . . ?
C3 P1 C4 C5 130.1(6) . . . . ?
Pt1 P1 C4 C5 16.6(6) . . . . ?
C10 P1 C4 C9 56.4(6) . . . . ?
C3 P1 C4 C9 -51.1(6) . . . . ?
Pt1 P1 C4 C9 -164.6(4) . . . . ?
C9 C4 C5 C6 -0.9(10) . . . . ?
P1 C4 C5 C6 177.9(6) . . . . ?
C4 C5 C6 C7 -0.4(11) . . . . ?
C5 C6 C7 C8 1.4(12) . . . . ?
C6 C7 C8 C9 -0.9(11) . . . . ?
C7 C8 C9 C4 -0.4(10) . . . . ?
C5 C4 C9 C8 1.3(10) . . . . ?
P1 C4 C9 C8 -177.5(5) . . . . ?
C4 P1 C10 C11 -166.7(5) . . . . ?
C3 P1 C10 C11 -55.8(6) . . . . ?
Pt1 P1 C10 C11 58.1(6) . . . . ?
C4 P1 C10 C15 17.0(5) . . . . ?
C3 P1 C10 C15 127.8(5) . . . . ?
Pt1 P1 C10 C15 -118.3(4) . . . . ?
C15 C10 C11 C12 -4.8(10) . . . . ?
P1 C10 C11 C12 178.9(6) . . . . ?
C10 C11 C12 C13 0.0(12) . . . . ?
C11 C12 C13 C14 3.0(11) . . . . ?
C12 C13 C14 C15 -0.9(11) . . . . ?
C13 C14 C15 C10 -3.8(10) . . . . ?
C11 C10 C15 C14 6.7(9) . . . . ?
P1 C10 C15 C14 -176.8(5) . . . . ?
C26 P2 C16 C17 -89.1(5) . . . . ?
C20 P2 C16 C17 164.5(5) . . . . ?
Pt1 P2 C16 C17 42.2(5) . . . . ?
P2 C16 C17 S2 -179.6(3) . . . . ?
C18 S2 C17 C16 -159.3(5) . . . . ?
C17 S2 C18 C19 89.8(6) . . . . ?
S2 C18 C19 F1 63.6(8) . . . . ?
S2 C18 C19 F3 -177.8(6) . . . . ?
S2 C18 C19 F2 -59.5(9) . . . . ?
C26 P2 C20 C21 127.7(7) . . . . ?
C16 P2 C20 C21 -123.0(7) . . . . ?
Pt1 P2 C20 C21 -4.4(7) . . . . ?
C26 P2 C20 C25 -52.1(6) . . . . ?
C16 P2 C20 C25 57.2(6) . . . . ?
Pt1 P2 C20 C25 175.8(5) . . . . ?
C25 C20 C21 C22 0.4(12) . . . . ?
P2 C20 C21 C22 -179.5(7) . . . . ?
C20 C21 C22 C23 -1.1(15) . . . . ?
C21 C22 C23 C24 0.8(15) . . . . ?
C22 C23 C24 C25 0.1(14) . . . . ?
C21 C20 C25 C24 0.5(11) . . . . ?
P2 C20 C25 C24 -179.6(6) . . . . ?
C23 C24 C25 C20 -0.7(12) . . . . ?
C20 P2 C26 C27 130.3(5) . . . . ?
C16 P2 C26 C27 22.5(6) . . . . ?
Pt1 P2 C26 C27 -101.6(5) . . . . ?
C20 P2 C26 C31 -47.0(5) . . . . ?
C16 P2 C26 C31 -154.9(5) . . . . ?
Pt1 P2 C26 C31 81.0(5) . . . . ?
C31 C26 C27 C28 1.2(9) . . . . ?
P2 C26 C27 C28 -176.2(5) . . . . ?
C26 C27 C28 C29 0.2(11) . . . . ?
C27 C28 C29 C30 -1.5(11) . . . . ?
C28 C29 C30 C31 1.3(11) . . . . ?
C29 C30 C31 C26 0.0(10) . . . . ?
C27 C26 C31 C30 -1.3(9) . . . . ?
P2 C26 C31 C30 176.2(5) . . . . ?
